data_7030606
loop_
_publ_author_name
'Khamker, Qudsia'
'Champouret, Yohan D. M.'
'Singh, Kuldip'
'Solan, Gregory A.'

_publ_section_title
;
 Bis(imino)quaterpyridine-bearing multimetallic late transition metal
 complexes as ethylene oligomerisation catalysts
;
_journal_coden_ASTM DTARAF
_journal_issue 41
_journal_name_full 'Dalton Transactions'
_journal_page_first 8935
_journal_page_last 8944
_journal_paper_doi 10.1039/b910181k
_journal_year 2009
_chemical_formula_moiety ' (C114 H137 Cl6 N15 Ni4) (Ni Cl4)45(C H3 C N)'
_chemical_formula_sum 'C204 H272 Cl10 N60 Ni5'
_chemical_formula_weight 4212.87
_space_group_IT_number 14
_symmetry_cell_setting monoclinic
_symmetry_space_group_name_Hall '-P 2ybc'
_symmetry_space_group_name_H-M 'P 1 21/c 1'
_atom_sites_solution_hydrogens geom
_atom_sites_solution_primary direct
_atom_sites_solution_secondary difmap
_audit_creation_method SHELXL-97
_cell_angle_alpha 90.00
_cell_angle_beta 95.776(9)
_cell_angle_gamma 90.00
_cell_formula_units_Z 4
_cell_length_a 16.953(8)
_cell_length_b 30.086(13)
_cell_length_c 30.593(13)
_cell_measurement_reflns_used 700
_cell_measurement_temperature 150(2)
_cell_measurement_theta_max 27.052
_cell_measurement_theta_min 2.432
_cell_volume 15525(12)
_computing_cell_refinement 'Bruker SMART'
_computing_data_collection 'Bruker SMART'
_computing_data_reduction 'Bruker SHELXTL'
_computing_molecular_graphics 'Bruker SHELXTL'
_computing_publication_material 'Bruker SHELXTL'
_computing_structure_refinement 'SHELXL-97 (Sheldrick, 1997)'
_computing_structure_solution 'SHELXS-97 (Sheldrick, 1990)'
_diffrn_ambient_temperature 150(2)
_diffrn_measured_fraction_theta_full 0.999
_diffrn_measured_fraction_theta_max 0.999
_diffrn_measurement_device_type 'Bruker Apex 2000 CCD area detector'
_diffrn_measurement_method 'phi and omega scans'
_diffrn_radiation_monochromator graphite
_diffrn_radiation_source 'fine-focus sealed tube'
_diffrn_radiation_type MoK\a
_diffrn_radiation_wavelength 0.71073
_diffrn_reflns_av_R_equivalents 0.2767
_diffrn_reflns_av_sigmaI/netI 0.3929
_diffrn_reflns_limit_h_max 20
_diffrn_reflns_limit_h_min -20
_diffrn_reflns_limit_k_max 36
_diffrn_reflns_limit_k_min -37
_diffrn_reflns_limit_l_max 37
_diffrn_reflns_limit_l_min -37
_diffrn_reflns_number 120386
_diffrn_reflns_theta_full 26.00
_diffrn_reflns_theta_max 26.00
_diffrn_reflns_theta_min 0.95
_exptl_absorpt_coefficient_mu 0.859
_exptl_absorpt_correction_T_max 0.8749
_exptl_absorpt_correction_T_min 0.7767
_exptl_absorpt_correction_type empirical
_exptl_absorpt_process_details
;
absorption correction based on 5853 reflections(SADABS);Rint 0.2015 before
correction and 0.0713 after.
;
_exptl_crystal_colour green
_exptl_crystal_density_diffrn 1.802
_exptl_crystal_density_method 'not measured'
_exptl_crystal_description block
_exptl_crystal_F_000 8904
_exptl_crystal_size_max 0.31
_exptl_crystal_size_mid 0.24
_exptl_crystal_size_min 0.16
_refine_diff_density_max 1.485
_refine_diff_density_min -0.871
_refine_diff_density_rms 0.185
_refine_ls_extinction_method none
_refine_ls_goodness_of_fit_ref 0.847
_refine_ls_hydrogen_treatment constr
_refine_ls_matrix_type full
_refine_ls_number_parameters 681
_refine_ls_number_reflns 30466
_refine_ls_number_restraints 0
_refine_ls_restrained_S_all 0.847
_refine_ls_R_factor_all 0.2926
_refine_ls_R_factor_gt 0.1210
_refine_ls_shift/su_max 0.001
_refine_ls_shift/su_mean 0.000
_refine_ls_structure_factor_coef Fsqd
_refine_ls_weighting_details 'calc w=1/[\s^2^(Fo^2^)+(0.1180P)^2^+0.0000P] where P=(Fo^2^+2Fc^2^)/3'
_refine_ls_weighting_scheme calc
_refine_ls_wR_factor_gt 0.2877
_refine_ls_wR_factor_ref 0.3430
_reflns_number_gt 6951
_reflns_number_total 30466
_reflns_threshold_expression >2sigma(I)
_cod_duplicate_entry 7002528
_cod_data_source_file b910181k.txt
_cod_data_source_block 09039
_cod_depositor_comments
;
The following automatic conversions were performed:

'_symmetry_cell_setting' value 'Monoclinic' changed to 'monoclinic'
according to
/usr/data/users/saulius/automatic-downloads/retrospective/RSC/lib/dictionaries/cif_core.dic
dictionary named 'cif_core.dic' version 2.4.2 from 2011-04-26.

Automatic conversion script
Id: cif_fix_values 2281 2013-09-26 08:29:07Z andrius 

The following automatic conversions were performed:

'_refine_ls_hydrogen_treatment' value 'constrained' was replaced with
the value 'constr' as specified in the replacement file
'src/cod-tools/trunk/data/replacement-values/replacement_values.lst'.

Automatic conversion script
Id: cif_fix_values 5376 2017-05-30 11:51:03Z andrius 
;
_cod_original_sg_symbol_H-M P2(1)/c
_cod_database_code 7030606

loop_
_symmetry_equiv_pos_as_xyz
'x, y, z'
'-x, y+1/2, -z+1/2'
'-x, -y, -z'
'x, -y-1/2, z-1/2'

loop_
_atom_site_label
_atom_site_type_symbol
_atom_site_fract_x
_atom_site_fract_y
_atom_site_fract_z
_atom_site_U_iso_or_equiv
_atom_site_adp_type
_atom_site_occupancy
_atom_site_symmetry_multiplicity
_atom_site_calc_flag
_atom_site_refinement_flags
Ni1 Ni 0.51971(9) 0.06819(5) 0.58719(5) 0.0202(4) Uani 1 1 d .
Ni2 Ni 0.74351(9) 0.06673(5) 0.62887(5) 0.0214(4) Uani 1 1 d .
Cl1 Cl 0.62512(18) 0.11115(10) 0.61238(11) 0.0316(9) Uani 1 1 d .
Cl2 Cl 0.44708(19) 0.02148(11) 0.62211(11) 0.0325(8) Uani 1 1 d .
Cl3 Cl 0.8443(2) 0.01417(10) 0.64192(11) 0.0304(8) Uani 1 1 d .
N1 N 0.4435(5) 0.1264(3) 0.5854(3) 0.018(2) Uiso 1 1 d .
N2 N 0.5152(6) 0.0864(3) 0.5262(4) 0.033(3) Uiso 1 1 d .
N3 N 0.5933(6) 0.0189(3) 0.5622(4) 0.030(3) Uiso 1 1 d .
N4 N 0.6651(6) 0.0174(3) 0.6518(3) 0.022(2) Uiso 1 1 d .
N5 N 0.7362(5) 0.0816(3) 0.6880(3) 0.009(2) Uiso 1 1 d .
N6 N 0.8130(6) 0.1293(3) 0.6334(3) 0.023(3) Uiso 1 1 d .
N7 N 0.7571(6) 0.0618(3) 0.5641(4) 0.034(3) Uiso 1 1 d .
C1 C 0.4038(8) 0.1426(4) 0.6197(4) 0.030(3) Uiso 1 1 d .
C2 C 0.4384(8) 0.1740(4) 0.6499(4) 0.030(3) Uiso 1 1 d .
C3 C 0.4014(8) 0.1865(4) 0.6878(5) 0.039(4) Uiso 1 1 d .
H3 H 0.4285 0.2058 0.7088 0.047 Uiso 1 1 calc R
C4 C 0.3253(8) 0.1707(4) 0.6947(5) 0.036(4) Uiso 1 1 d .
C5 C 0.2943(8) 0.1381(4) 0.6646(4) 0.033(4) Uiso 1 1 d .
H5 H 0.2466 0.1236 0.6704 0.040 Uiso 1 1 calc R
C6 C 0.3290(7) 0.1259(4) 0.6271(4) 0.023(3) Uiso 1 1 d .
C7 C 0.4394(6) 0.1462(3) 0.5491(3) 0.009(2) Uiso 1 1 d .
C8 C 0.3992(8) 0.1898(4) 0.5381(4) 0.035(4) Uiso 1 1 d .
H8A H 0.3659 0.1978 0.5612 0.052 Uiso 1 1 calc R
H8B H 0.3661 0.1872 0.5100 0.052 Uiso 1 1 calc R
H8C H 0.4393 0.2129 0.5357 0.052 Uiso 1 1 calc R
C9 C 0.4802(7) 0.1277(4) 0.5140(4) 0.026(3) Uiso 1 1 d .
C10 C 0.4844(7) 0.1407(4) 0.4711(4) 0.030(3) Uiso 1 1 d .
H10 H 0.4582 0.1675 0.4617 0.036 Uiso 1 1 calc R
C11 C 0.5231(8) 0.1181(4) 0.4411(5) 0.043(4) Uiso 1 1 d .
H11 H 0.5255 0.1299 0.4125 0.051 Uiso 1 1 calc R
C12 C 0.5602(7) 0.0763(4) 0.4530(4) 0.024(3) Uiso 1 1 d .
H12 H 0.5868 0.0592 0.4329 0.029 Uiso 1 1 calc R
C13 C 0.5544(8) 0.0626(4) 0.4959(5) 0.034(4) Uiso 1 1 d .
C14 C 0.5942(8) 0.0246(4) 0.5179(5) 0.032(3) Uiso 1 1 d .
C15 C 0.6303(7) -0.0078(4) 0.4926(4) 0.032(3) Uiso 1 1 d .
H15 H 0.6299 -0.0049 0.4616 0.039 Uiso 1 1 calc R
C16 C 0.6669(7) -0.0446(4) 0.5153(4) 0.032(3) Uiso 1 1 d .
H16 H 0.6928 -0.0667 0.4998 0.039 Uiso 1 1 calc R
C17 C 0.6646(7) -0.0478(4) 0.5579(4) 0.030(3) Uiso 1 1 d .
H17 H 0.6897 -0.0728 0.5722 0.036 Uiso 1 1 calc R
C18 C 0.6297(8) -0.0187(4) 0.5828(5) 0.036(4) Uiso 1 1 d .
C19 C 0.6300(8) -0.0179(4) 0.6308(5) 0.032(3) Uiso 1 1 d .
C20 C 0.6043(8) -0.0550(5) 0.6533(5) 0.040(4) Uiso 1 1 d .
H20 H 0.5883 -0.0809 0.6370 0.048 Uiso 1 1 calc R
C21 C 0.6016(7) -0.0552(4) 0.6970(4) 0.030(3) Uiso 1 1 d .
H21 H 0.5828 -0.0799 0.7124 0.036 Uiso 1 1 calc R
C22 C 0.6289(7) -0.0158(4) 0.7180(4) 0.031(3) Uiso 1 1 d .
H22 H 0.6253 -0.0132 0.7486 0.038 Uiso 1 1 calc R
C23 C 0.6603(7) 0.0190(4) 0.6969(4) 0.021(3) Uiso 1 1 d .
C24 C 0.7025(7) 0.0606(4) 0.7178(4) 0.028(3) Uiso 1 1 d .
C25 C 0.6881(7) 0.0707(4) 0.7602(4) 0.024(3) Uiso 1 1 d .
H25 H 0.6569 0.0525 0.7770 0.028 Uiso 1 1 calc R
C26 C 0.7256(8) 0.1125(5) 0.7771(5) 0.048(4) Uiso 1 1 d .
H26 H 0.7206 0.1232 0.8059 0.058 Uiso 1 1 calc R
C27 C 0.7672(9) 0.1343(5) 0.7487(5) 0.046(4) Uiso 1 1 d .
H27 H 0.7962 0.1598 0.7591 0.055 Uiso 1 1 calc R
C28 C 0.7708(7) 0.1217(4) 0.7044(4) 0.029(3) Uiso 1 1 d .
C29 C 0.8136(8) 0.1448(4) 0.6721(4) 0.030(3) Uiso 1 1 d .
C30 C 0.8490(9) 0.1893(4) 0.6841(5) 0.051(4) Uiso 1 1 d .
H30A H 0.8826 0.1987 0.6616 0.077 Uiso 1 1 calc R
H30B H 0.8812 0.1871 0.7125 0.077 Uiso 1 1 calc R
H30C H 0.8065 0.2110 0.6862 0.077 Uiso 1 1 calc R
C31 C 0.8571(7) 0.1462(4) 0.6025(4) 0.027(3) Uiso 1 1 d .
C32 C 0.8152(8) 0.1786(5) 0.5743(5) 0.040(4) Uiso 1 1 d .
C33 C 0.8586(8) 0.1961(4) 0.5391(4) 0.036(4) Uiso 1 1 d .
H33 H 0.8330 0.2174 0.5195 0.044 Uiso 1 1 calc R
C34 C 0.9336(9) 0.1835(5) 0.5329(5) 0.047(4) Uiso 1 1 d .
C35 C 0.9694(9) 0.1510(5) 0.5631(5) 0.044(4) Uiso 1 1 d .
H35 H 1.0223 0.1419 0.5602 0.053 Uiso 1 1 calc R
C36 C 0.9318(8) 0.1331(4) 0.5947(4) 0.028(3) Uiso 1 1 d .
C37 C 0.2849(8) 0.0942(4) 0.5951(5) 0.038(4) Uiso 1 1 d .
H37 H 0.3252 0.0802 0.5777 0.046 Uiso 1 1 calc R
C38 C 0.2304(9) 0.1209(5) 0.5634(5) 0.060(5) Uiso 1 1 d .
H38A H 0.1948 0.1386 0.5797 0.089 Uiso 1 1 calc R
H38B H 0.1992 0.1007 0.5433 0.089 Uiso 1 1 calc R
H38C H 0.2619 0.1406 0.5465 0.089 Uiso 1 1 calc R
C39 C 0.2426(8) 0.0549(4) 0.6184(5) 0.045(4) Uiso 1 1 d .
H39A H 0.2824 0.0375 0.6365 0.068 Uiso 1 1 calc R
H39B H 0.2148 0.0357 0.5961 0.068 Uiso 1 1 calc R
H39C H 0.2044 0.0674 0.6371 0.068 Uiso 1 1 calc R
C40 C 0.5175(8) 0.1967(5) 0.6410(5) 0.043(4) Uiso 1 1 d .
H40 H 0.5386 0.1842 0.6142 0.052 Uiso 1 1 calc R
C41 C 0.5047(8) 0.2484(4) 0.6369(5) 0.048(4) Uiso 1 1 d .
H41A H 0.4643 0.2548 0.6125 0.072 Uiso 1 1 calc R
H41B H 0.5547 0.2627 0.6315 0.072 Uiso 1 1 calc R
H41C H 0.4871 0.2599 0.6643 0.072 Uiso 1 1 calc R
C42 C 0.5755(9) 0.1860(5) 0.6844(5) 0.052(4) Uiso 1 1 d .
H42A H 0.5498 0.1947 0.7104 0.078 Uiso 1 1 calc R
H42B H 0.6250 0.2026 0.6836 0.078 Uiso 1 1 calc R
H42C H 0.5870 0.1540 0.6857 0.078 Uiso 1 1 calc R
C43 C 0.2873(8) 0.1830(4) 0.7323(4) 0.029(3) Uiso 1 1 d .
H43 H 0.3207 0.2067 0.7478 0.035 Uiso 1 1 calc R
C44 C 0.2814(11) 0.1423(6) 0.7675(6) 0.083(6) Uiso 1 1 d .
H44A H 0.2480 0.1185 0.7538 0.125 Uiso 1 1 calc R
H44B H 0.2581 0.1534 0.7935 0.125 Uiso 1 1 calc R
H44C H 0.3346 0.1306 0.7763 0.125 Uiso 1 1 calc R
C45 C 0.2059(9) 0.2030(5) 0.7207(5) 0.065(5) Uiso 1 1 d .
H45A H 0.2092 0.2265 0.6988 0.098 Uiso 1 1 calc R
H45B H 0.1866 0.2156 0.7472 0.098 Uiso 1 1 calc R
H45C H 0.1692 0.1799 0.7087 0.098 Uiso 1 1 calc R
C46 C 0.9759(8) 0.1001(4) 0.6295(4) 0.031(3) Uiso 1 1 d .
H46 H 0.9370 0.0863 0.6479 0.037 Uiso 1 1 calc R
C47 C 1.0153(8) 0.0630(5) 0.6019(5) 0.056(5) Uiso 1 1 d .
H47A H 1.0549 0.0766 0.5850 0.084 Uiso 1 1 calc R
H47B H 0.9743 0.0486 0.5818 0.084 Uiso 1 1 calc R
H47C H 1.0410 0.0407 0.6220 0.084 Uiso 1 1 calc R
C48 C 1.0400(9) 0.1228(5) 0.6579(5) 0.063(5) Uiso 1 1 d .
H48A H 1.0777 0.1363 0.6395 0.095 Uiso 1 1 calc R
H48B H 1.0677 0.1011 0.6778 0.095 Uiso 1 1 calc R
H48C H 1.0169 0.1461 0.6751 0.095 Uiso 1 1 calc R
C49 C 0.9743(10) 0.1980(6) 0.4940(6) 0.067(5) Uiso 1 1 d .
H49 H 0.9533 0.2288 0.4889 0.080 Uiso 1 1 calc R
C50 C 0.9573(15) 0.1761(8) 0.4461(8) 0.161(11) Uiso 1 1 d .
H50A H 0.9922 0.1896 0.4262 0.241 Uiso 1 1 calc R
H50B H 0.9019 0.1813 0.4349 0.241 Uiso 1 1 calc R
H50C H 0.9674 0.1441 0.4481 0.241 Uiso 1 1 calc R
C51 C 1.0606(13) 0.2057(8) 0.5015(8) 0.142(10) Uiso 1 1 d .
H51A H 1.0706 0.2367 0.5102 0.213 Uiso 1 1 calc R
H51B H 1.0849 0.1996 0.4744 0.213 Uiso 1 1 calc R
H51C H 1.0836 0.1859 0.5249 0.213 Uiso 1 1 calc R
C52 C 0.7324(7) 0.1978(4) 0.5798(4) 0.031(3) Uiso 1 1 d .
H52 H 0.7109 0.1822 0.6049 0.037 Uiso 1 1 calc R
C53 C 0.7327(8) 0.2463(4) 0.5887(4) 0.034(4) Uiso 1 1 d .
H53A H 0.7695 0.2527 0.6147 0.052 Uiso 1 1 calc R
H53B H 0.6792 0.2559 0.5940 0.052 Uiso 1 1 calc R
H53C H 0.7495 0.2624 0.5634 0.052 Uiso 1 1 calc R
C54 C 0.6757(9) 0.1878(5) 0.5366(5) 0.070(5) Uiso 1 1 d .
H54A H 0.6207 0.1937 0.5419 0.105 Uiso 1 1 calc R
H54B H 0.6811 0.1566 0.5283 0.105 Uiso 1 1 calc R
H54C H 0.6902 0.2069 0.5127 0.105 Uiso 1 1 calc R
C55 C 0.7802(8) 0.0658(5) 0.5331(5) 0.046(4) Uiso 1 1 d .
C56 C 0.8267(14) 0.0701(8) 0.4893(8) 0.155(10) Uiso 1 1 d .
H56A H 0.8505 0.0997 0.4883 0.233 Uiso 1 1 calc R
H56B H 0.7891 0.0656 0.4632 0.233 Uiso 1 1 calc R
H56C H 0.8684 0.0474 0.4901 0.233 Uiso 1 1 calc R
Ni1A Ni 0.23901(9) 0.43611(5) 0.65118(5) 0.0210(4) Uani 1 1 d .
Ni2A Ni 0.00823(9) 0.43442(6) 0.61080(6) 0.0271(5) Uani 1 1 d .
Cl1A Cl 0.1239(2) 0.39163(9) 0.63093(12) 0.0279(7) Uani 1 1 d .
Cl2A Cl -0.0955(2) 0.48697(12) 0.59590(11) 0.0333(9) Uani 1 1 d .
Cl3A Cl 0.34123(19) 0.48850(11) 0.66577(12) 0.0361(9) Uani 1 1 d .
N1A N -0.0627(5) 0.3757(3) 0.6062(3) 0.018(2) Uiso 1 1 d .
N2A N 0.0120(6) 0.4146(4) 0.5476(4) 0.033(3) Uiso 1 1 d .
N3A N 0.0872(6) 0.4861(3) 0.5872(4) 0.029(3) Uiso 1 1 d .
N4A N 0.1615(5) 0.4838(3) 0.6759(3) 0.015(2) Uiso 1 1 d .
N5A N 0.2332(6) 0.4172(3) 0.7132(3) 0.022(3) Uiso 1 1 d .
N6A N 0.3118(6) 0.3750(4) 0.6558(4) 0.038(3) Uiso 1 1 d .
N7A N 0.2528(7) 0.4445(4) 0.5878(4) 0.041(3) Uiso 1 1 d .
N8A N -0.0066(5) 0.4413(3) 0.6777(3) 0.015(2) Uiso 1 1 d .
C1A C -0.0989(7) 0.3513(4) 0.6421(4) 0.023(3) Uiso 1 1 d .
C2A C -0.0633(7) 0.3225(4) 0.6695(4) 0.021(3) Uiso 1 1 d .
C3A C -0.1017(8) 0.3070(4) 0.7016(5) 0.038(4) Uiso 1 1 d .
H3A H -0.0752 0.2856 0.7207 0.046 Uiso 1 1 calc R
C4A C -0.1793(8) 0.3195(4) 0.7100(5) 0.035(4) Uiso 1 1 d .
C5A C -0.2117(8) 0.3484(4) 0.6803(4) 0.037(4) Uiso 1 1 d .
H5A H -0.2640 0.3581 0.6840 0.044 Uiso 1 1 calc R
C6A C -0.1787(8) 0.3654(4) 0.6457(5) 0.035(4) Uiso 1 1 d .
C7A C -0.0619(8) 0.3549(4) 0.5695(4) 0.030(4) Uiso 1 1 d .
C8A C -0.0927(8) 0.3085(4) 0.5570(5) 0.041(4) Uiso 1 1 d .
H8A1 H -0.1257 0.2976 0.5793 0.062 Uiso 1 1 calc R
H8A2 H -0.0477 0.2883 0.5552 0.062 Uiso 1 1 calc R
H8A3 H -0.1243 0.3097 0.5284 0.062 Uiso 1 1 calc R
C9A C -0.0204(8) 0.3768(4) 0.5347(5) 0.031(4) Uiso 1 1 d .
C10A C -0.0106(8) 0.3616(5) 0.4927(5) 0.039(4) Uiso 1 1 d .
H10A H -0.0313 0.3335 0.4833 0.047 Uiso 1 1 calc R
C11A C 0.0286(8) 0.3870(5) 0.4650(5) 0.045(4) Uiso 1 1 d .
H11A H 0.0357 0.3766 0.4363 0.054 Uiso 1 1 calc R
C12A C 0.0591(8) 0.4294(5) 0.4793(5) 0.050(4) Uiso 1 1 d .
H12A H 0.0832 0.4482 0.4596 0.059 Uiso 1 1 calc R
C13A C 0.0532(8) 0.4431(4) 0.5230(5) 0.033(4) Uiso 1 1 d .
C14A C 0.0891(8) 0.4839(5) 0.5436(5) 0.042(4) Uiso 1 1 d .
C15A C 0.1244(8) 0.5157(4) 0.5183(5) 0.039(4) Uiso 1 1 d .
H15A H 0.1247 0.5143 0.4873 0.046 Uiso 1 1 calc R
C16A C 0.1579(7) 0.5486(4) 0.5439(4) 0.028(3) Uiso 1 1 d .
H16A H 0.1843 0.5716 0.5298 0.033 Uiso 1 1 calc R
C17A C 0.1570(8) 0.5516(4) 0.5880(4) 0.035(4) Uiso 1 1 d .
H17A H 0.1814 0.5760 0.6038 0.041 Uiso 1 1 calc R
C18A C 0.1213(7) 0.5197(4) 0.6089(5) 0.026(3) Uiso 1 1 d .
C19A C 0.1232(6) 0.5184(4) 0.6561(4) 0.013(3) Uiso 1 1 d .
C20A C 0.0851(7) 0.5522(4) 0.6789(4) 0.024(3) Uiso 1 1 d .
H20A H 0.0590 0.5763 0.6636 0.029 Uiso 1 1 calc R
C21A C 0.0874(8) 0.5488(4) 0.7244(5) 0.035(4) Uiso 1 1 d .
H21A H 0.0644 0.5710 0.7413 0.042 Uiso 1 1 calc R
C22A C 0.1225(8) 0.5140(4) 0.7428(5) 0.036(4) Uiso 1 1 d .
H22A H 0.1229 0.5110 0.7738 0.043 Uiso 1 1 calc R
C23A C 0.1598(6) 0.4806(3) 0.7202(4) 0.009(3) Uiso 1 1 d .
C24A C 0.1941(7) 0.4411(4) 0.7397(4) 0.024(3) Uiso 1 1 d .
C25A C 0.1891(7) 0.4278(4) 0.7826(4) 0.029(3) Uiso 1 1 d .
H25A H 0.1613 0.4449 0.8022 0.035 Uiso 1 1 calc R
C26A C 0.2270(7) 0.3878(4) 0.7959(4) 0.024(3) Uiso 1 1 d .
H26A H 0.2242 0.3781 0.8253 0.029 Uiso 1 1 calc R
C27A C 0.2683(8) 0.3617(4) 0.7684(4) 0.034(4) Uiso 1 1 d .
H27A H 0.2941 0.3347 0.7775 0.041 Uiso 1 1 calc R
C28A C 0.2680(7) 0.3791(4) 0.7266(4) 0.018(3) Uiso 1 1 d .
C29A C 0.3092(8) 0.3555(5) 0.6940(5) 0.039(4) Uiso 1 1 d .
C30A C 0.3534(8) 0.3126(4) 0.7044(4) 0.042(4) Uiso 1 1 d .
H30D H 0.3741 0.3012 0.6778 0.062 Uiso 1 1 calc R
H30E H 0.3173 0.2906 0.7152 0.062 Uiso 1 1 calc R
H30F H 0.3975 0.3180 0.7270 0.062 Uiso 1 1 calc R
C31A C 0.3533(7) 0.3572(4) 0.6200(4) 0.022(3) Uiso 1 1 d .
C32A C 0.3143(8) 0.3262(4) 0.5898(5) 0.036(4) Uiso 1 1 d .
C33A C 0.3550(7) 0.3138(4) 0.5538(4) 0.027(3) Uiso 1 1 d .
H33A H 0.3306 0.2938 0.5325 0.033 Uiso 1 1 calc R
C34A C 0.4284(7) 0.3299(4) 0.5492(4) 0.024(3) Uiso 1 1 d .
C35A C 0.4656(8) 0.3597(4) 0.5802(4) 0.036(4) Uiso 1 1 d .
H35A H 0.5173 0.3701 0.5764 0.043 Uiso 1 1 calc R
C36A C 0.4283(7) 0.3743(4) 0.6164(4) 0.027(3) Uiso 1 1 d .
C37A C -0.2236(9) 0.4000(5) 0.6151(5) 0.043(4) Uiso 1 1 d .
H37A H -0.1833 0.4141 0.5978 0.052 Uiso 1 1 calc R
C38A C -0.2830(10) 0.3759(5) 0.5819(5) 0.072(6) Uiso 1 1 d .
H38D H -0.2555 0.3525 0.5671 0.107 Uiso 1 1 calc R
H38E H -0.3062 0.3972 0.5601 0.107 Uiso 1 1 calc R
H38F H -0.3251 0.3627 0.5974 0.107 Uiso 1 1 calc R
C39A C -0.2644(9) 0.4373(5) 0.6367(5) 0.064(5) Uiso 1 1 d .
H39D H -0.3072 0.4251 0.6524 0.096 Uiso 1 1 calc R
H39E H -0.2866 0.4582 0.6142 0.096 Uiso 1 1 calc R
H39F H -0.2260 0.4527 0.6575 0.096 Uiso 1 1 calc R
C40A C 0.0196(8) 0.3052(4) 0.6632(5) 0.038(4) Uiso 1 1 d .
H40A H 0.0398 0.3208 0.6377 0.045 Uiso 1 1 calc R
C41A C 0.0191(8) 0.2558(4) 0.6549(5) 0.042(4) Uiso 1 1 d .
H41D H -0.0040 0.2405 0.6789 0.063 Uiso 1 1 calc R
H41E H 0.0735 0.2454 0.6535 0.063 Uiso 1 1 calc R
H41F H -0.0126 0.2494 0.6271 0.063 Uiso 1 1 calc R
C42A C 0.0766(8) 0.3144(4) 0.7053(4) 0.037(4) Uiso 1 1 d .
H42D H 0.0709 0.3454 0.7144 0.055 Uiso 1 1 calc R
H42E H 0.1314 0.3091 0.6992 0.055 Uiso 1 1 calc R
H42F H 0.0634 0.2946 0.7290 0.055 Uiso 1 1 calc R
C43A C -0.2155(9) 0.3029(5) 0.7475(5) 0.046(4) Uiso 1 1 d .
H43A H -0.1919 0.2729 0.7546 0.056 Uiso 1 1 calc R
C44A C -0.1995(11) 0.3318(6) 0.7896(6) 0.096(7) Uiso 1 1 d .
H44D H -0.1426 0.3317 0.7993 0.144 Uiso 1 1 calc R
H44E H -0.2287 0.3196 0.8129 0.144 Uiso 1 1 calc R
H44F H -0.2171 0.3623 0.7831 0.144 Uiso 1 1 calc R
C45A C -0.3029(11) 0.2963(6) 0.7375(6) 0.099(7) Uiso 1 1 d .
H45D H -0.3284 0.3251 0.7309 0.148 Uiso 1 1 calc R
H45E H -0.3245 0.2829 0.7629 0.148 Uiso 1 1 calc R
H45F H -0.3130 0.2766 0.7120 0.148 Uiso 1 1 calc R
C46A C 0.4732(8) 0.4046(4) 0.6474(4) 0.037(4) Uiso 1 1 d .
H46A H 0.4345 0.4172 0.6667 0.045 Uiso 1 1 calc R
C47A C 0.5114(7) 0.4429(4) 0.6277(4) 0.035(4) Uiso 1 1 d .
H47D H 0.5571 0.4325 0.6132 0.052 Uiso 1 1 calc R
H47E H 0.5293 0.4643 0.6507 0.052 Uiso 1 1 calc R
H47F H 0.4732 0.4573 0.6060 0.052 Uiso 1 1 calc R
C48A C 0.5339(8) 0.3788(5) 0.6770(5) 0.047(4) Uiso 1 1 d .
H48D H 0.5074 0.3545 0.6912 0.071 Uiso 1 1 calc R
H48E H 0.5596 0.3986 0.6995 0.071 Uiso 1 1 calc R
H48F H 0.5739 0.3664 0.6594 0.071 Uiso 1 1 calc R
C49A C 0.2335(7) 0.3052(4) 0.5936(4) 0.026(3) Uiso 1 1 d .
H49A H 0.2128 0.3186 0.6201 0.031 Uiso 1 1 calc R
C50A C 0.2402(8) 0.2553(4) 0.6022(4) 0.034(4) Uiso 1 1 d .
H50D H 0.2482 0.2399 0.5747 0.051 Uiso 1 1 calc R
H50E H 0.1914 0.2446 0.6132 0.051 Uiso 1 1 calc R
H50F H 0.2854 0.2495 0.6240 0.051 Uiso 1 1 calc R
C51A C 0.1747(8) 0.3176(4) 0.5543(4) 0.037(4) Uiso 1 1 d .
H51D H 0.1730 0.3500 0.5510 0.055 Uiso 1 1 calc R
H51E H 0.1218 0.3066 0.5591 0.055 Uiso 1 1 calc R
H51F H 0.1915 0.3042 0.5275 0.055 Uiso 1 1 calc R
C52A C 0.4687(8) 0.3171(5) 0.5080(5) 0.044(4) Uiso 1 1 d .
H52A H 0.4356 0.2938 0.4917 0.053 Uiso 1 1 calc R
C53A C 0.4724(10) 0.3560(5) 0.4787(5) 0.075(6) Uiso 1 1 d .
H53D H 0.4198 0.3697 0.4737 0.112 Uiso 1 1 calc R
H53E H 0.4895 0.3464 0.4505 0.112 Uiso 1 1 calc R
H53F H 0.5103 0.3777 0.4924 0.112 Uiso 1 1 calc R
C54A C 0.5540(8) 0.2968(5) 0.5213(5) 0.056(5) Uiso 1 1 d .
H54D H 0.5759 0.2855 0.4950 0.084 Uiso 1 1 calc R
H54E H 0.5498 0.2724 0.5422 0.084 Uiso 1 1 calc R
H54F H 0.5889 0.3199 0.5350 0.084 Uiso 1 1 calc R
C55A C 0.2704(8) 0.4438(5) 0.5529(5) 0.041(4) Uiso 1 1 d .
C56A C 0.3037(13) 0.4402(7) 0.5059(7) 0.124(9) Uiso 1 1 d .
H56D H 0.3548 0.4246 0.5090 0.187 Uiso 1 1 calc R
H56E H 0.3110 0.4701 0.4942 0.187 Uiso 1 1 calc R
H56F H 0.2659 0.4237 0.4856 0.187 Uiso 1 1 calc R
C57A C -0.0318(7) 0.4387(4) 0.7095(4) 0.020(3) Uiso 1 1 d .
C58A C -0.0588(10) 0.4357(6) 0.7535(5) 0.078(6) Uiso 1 1 d .
H58A H -0.1167 0.4338 0.7509 0.116 Uiso 1 1 calc R
H58B H -0.0415 0.4623 0.7704 0.116 Uiso 1 1 calc R
H58C H -0.0360 0.4092 0.7684 0.116 Uiso 1 1 calc R
Ni3 Ni 0.37740(14) 0.29877(6) 0.86912(7) 0.0485(5) Uani 1 1 d .
Cl4 Cl 0.4626(3) 0.33582(12) 0.82873(12) 0.0538(12) Uani 1 1 d .
Cl5 Cl 0.2962(3) 0.25632(13) 0.82373(13) 0.0673(14) Uani 1 1 d .
Cl6 Cl 0.4557(3) 0.25612(13) 0.91657(14) 0.0672(14) Uani 1 1 d .
Cl7 Cl 0.2977(2) 0.33765(12) 0.90975(14) 0.0611(13) Uani 1 1 d .

loop_
_atom_site_aniso_label
_atom_site_aniso_U_11
_atom_site_aniso_U_22
_atom_site_aniso_U_33
_atom_site_aniso_U_23
_atom_site_aniso_U_13
_atom_site_aniso_U_12
Ni1 0.0172(9) 0.0178(8) 0.0243(10) 0.0011(8) -0.0049(8) -0.0013(8)
Ni2 0.0175(9) 0.0197(9) 0.0253(10) -0.0003(8) -0.0056(8) -0.0008(8)
Cl1 0.0184(18) 0.0239(18) 0.049(2) -0.0034(16) -0.0131(18) 0.0005(15)
Cl2 0.0321(19) 0.0337(19) 0.033(2) 0.0008(16) 0.0122(17) 0.0008(16)
Cl3 0.035(2) 0.0242(18) 0.030(2) 0.0012(16) -0.0049(17) -0.0023(16)
Ni1A 0.0214(10) 0.0231(10) 0.0168(10) 0.0006(8) -0.0071(8) 0.0012(8)
Ni2A 0.0211(10) 0.0302(11) 0.0276(12) -0.0015(9) -0.0097(9) 0.0006(9)
Cl1A 0.0213(16) 0.0252(16) 0.0349(19) 0.0007(18) -0.0085(14) -0.0089(17)
Cl2A 0.032(2) 0.049(2) 0.019(2) 0.0109(18) 0.0030(17) 0.0079(19)
Cl3A 0.029(2) 0.032(2) 0.047(3) 0.0005(18) -0.0009(19) -0.0083(16)
Ni3 0.0732(14) 0.0337(10) 0.0338(11) -0.0020(11) -0.0185(10) 0.0063(13)
Cl4 0.081(3) 0.038(2) 0.040(3) 0.0047(19) -0.009(2) 0.005(2)
Cl5 0.103(4) 0.047(3) 0.043(3) -0.006(2) -0.035(3) -0.003(3)
Cl6 0.107(4) 0.036(2) 0.052(3) -0.001(2) -0.024(3) 0.004(2)
Cl7 0.062(3) 0.038(2) 0.077(3) -0.011(2) -0.027(3) 0.006(2)

loop_
_atom_type_symbol
_atom_type_description
_atom_type_scat_dispersion_real
_atom_type_scat_dispersion_imag
_atom_type_scat_source
C C 0.0033 0.0016 'International Tables Vol C Tables 4.2.6.8 and 6.1.1.4'
H H 0.0000 0.0000 'International Tables Vol C Tables 4.2.6.8 and 6.1.1.4'
N N 0.0061 0.0033 'International Tables Vol C Tables 4.2.6.8 and 6.1.1.4'
Cl Cl 0.1484 0.1585 'International Tables Vol C Tables 4.2.6.8 and 6.1.1.4'
Ni Ni 0.3393 1.1124 'International Tables Vol C Tables 4.2.6.8 and 6.1.1.4'

loop_
_geom_angle_atom_site_label_1
_geom_angle_atom_site_label_2
_geom_angle_atom_site_label_3
_geom_angle
N2 Ni1 N3 79.6(4)
N2 Ni1 N1 77.5(4)
N3 Ni1 N1 157.0(4)
N2 Ni1 Cl2 132.4(3)
N3 Ni1 Cl2 96.1(3)
N1 Ni1 Cl2 99.5(3)
N2 Ni1 Cl1 96.8(3)
N3 Ni1 Cl1 92.8(3)
N1 Ni1 Cl1 89.7(3)
Cl2 Ni1 Cl1 130.78(15)
N5 Ni2 N7 170.1(4)
N5 Ni2 N4 75.5(4)
N7 Ni2 N4 113.7(4)
N5 Ni2 N6 79.9(4)
N7 Ni2 N6 90.7(4)
N4 Ni2 N6 154.8(4)
N5 Ni2 Cl3 96.6(3)
N7 Ni2 Cl3 87.9(3)
N4 Ni2 Cl3 86.7(3)
N6 Ni2 Cl3 100.9(3)
N5 Ni2 Cl1 86.3(3)
N7 Ni2 Cl1 90.6(3)
N4 Ni2 Cl1 85.6(3)
N6 Ni2 Cl1 88.2(3)
Cl3 Ni2 Cl1 170.78(13)
Ni1 Cl1 Ni2 111.29(14)
C7 N1 C1 120.7(10)
C7 N1 Ni1 112.7(8)
C1 N1 Ni1 126.6(8)
C13 N2 C9 119.4(11)
C13 N2 Ni1 121.4(9)
C9 N2 Ni1 118.6(9)
C14 N3 C18 119.7(11)
C14 N3 Ni1 109.5(8)
C18 N3 Ni1 130.3(9)
C19 N4 C23 115.6(11)
C19 N4 Ni2 130.1(9)
C23 N4 Ni2 113.5(8)
C24 N5 C28 111.4(10)
C24 N5 Ni2 129.9(8)
C28 N5 Ni2 118.7(8)
C29 N6 C31 123.8(11)
C29 N6 Ni2 108.9(9)
C31 N6 Ni2 126.7(8)
C55 N7 Ni2 161.5(12)
N1 C1 C6 120.8(12)
N1 C1 C2 121.9(12)
C6 C1 C2 117.2(12)
C1 C2 C3 121.5(12)
C1 C2 C40 119.4(12)
C3 C2 C40 119.0(12)
C4 C3 C2 121.2(13)
C4 C3 H3 119.4
C2 C3 H3 119.4
C5 C4 C3 115.1(13)
C5 C4 C43 122.5(13)
C3 C4 C43 122.0(13)
C6 C5 C4 124.2(13)
C6 C5 H5 117.9
C4 C5 H5 117.9
C5 C6 C1 120.2(12)
C5 C6 C37 118.7(11)
C1 C6 C37 121.1(12)
N1 C7 C9 119.0(10)
N1 C7 C8 126.7(10)
C9 C7 C8 114.2(10)
C7 C8 H8A 109.5
C7 C8 H8B 109.5
H8A C8 H8B 109.5
C7 C8 H8C 109.5
H8A C8 H8C 109.5
H8B C8 H8C 109.5
C10 C9 N2 116.2(11)
C10 C9 C7 132.3(12)
N2 C9 C7 111.2(11)
C11 C10 C9 125.1(13)
C11 C10 H10 117.5
C9 C10 H10 117.5
C10 C11 C12 119.6(13)
C10 C11 H11 120.2
C12 C11 H11 120.2
C13 C12 C11 115.5(12)
C13 C12 H12 122.3
C11 C12 H12 122.3
C12 C13 N2 124.1(12)
C12 C13 C14 126.6(13)
N2 C13 C14 109.0(12)
N3 C14 C15 120.2(12)
N3 C14 C13 120.3(12)
C15 C14 C13 119.4(13)
C16 C15 C14 117.3(13)
C16 C15 H15 121.3
C14 C15 H15 121.3
C17 C16 C15 119.4(13)
C17 C16 H16 120.3
C15 C16 H16 120.3
C16 C17 C18 125.2(14)
C16 C17 H17 117.4
C18 C17 H17 117.4
C17 C18 N3 118.1(13)
C17 C18 C19 128.6(13)
N3 C18 C19 113.0(12)
N4 C19 C20 122.5(14)
N4 C19 C18 116.5(12)
C20 C19 C18 120.4(13)
C21 C20 C19 122.4(14)
C21 C20 H20 118.8
C19 C20 H20 118.8
C20 C21 C22 114.1(13)
C20 C21 H21 122.9
C22 C21 H21 122.9
C23 C22 C21 123.9(13)
C23 C22 H22 118.1
C21 C22 H22 118.1
C22 C23 N4 120.5(11)
C22 C23 C24 127.6(12)
N4 C23 C24 111.5(10)
N5 C24 C25 133.7(12)
N5 C24 C23 108.8(11)
C25 C24 C23 116.7(11)
C24 C25 C26 114.0(12)
C24 C25 H25 123.0
C26 C25 H25 123.0
C27 C26 C25 115.0(14)
C27 C26 H26 122.5
C25 C26 H26 122.5
C26 C27 C28 124.5(15)
C26 C27 H27 117.7
C28 C27 H27 117.7
N5 C28 C27 120.7(12)
N5 C28 C29 112.6(11)
C27 C28 C29 126.5(13)
N6 C29 C28 119.9(12)
N6 C29 C30 121.5(12)
C28 C29 C30 118.2(12)
C29 C30 H30A 109.5
C29 C30 H30B 109.5
H30A C30 H30B 109.5
C29 C30 H30C 109.5
H30A C30 H30C 109.5
H30B C30 H30C 109.5
N6 C31 C36 126.6(12)
N6 C31 C32 113.4(11)
C36 C31 C32 119.9(12)
C31 C32 C33 115.5(12)
C31 C32 C52 126.0(12)
C33 C32 C52 118.4(12)
C34 C33 C32 123.2(14)
C34 C33 H33 118.4
C32 C33 H33 118.4
C33 C34 C35 116.3(14)
C33 C34 C49 122.6(15)
C35 C34 C49 120.7(14)
C36 C35 C34 122.8(14)
C36 C35 H35 118.6
C34 C35 H35 118.6
C35 C36 C31 122.2(13)
C35 C36 C46 120.9(12)
C31 C36 C46 116.4(11)
C38 C37 C6 108.3(11)
C38 C37 C39 114.2(12)
C6 C37 C39 113.3(11)
C38 C37 H37 106.9
C6 C37 H37 106.9
C39 C37 H37 106.9
C37 C38 H38A 109.5
C37 C38 H38B 109.5
H38A C38 H38B 109.5
C37 C38 H38C 109.5
H38A C38 H38C 109.5
H38B C38 H38C 109.5
C37 C39 H39A 109.5
C37 C39 H39B 109.5
H39A C39 H39B 109.5
C37 C39 H39C 109.5
H39A C39 H39C 109.5
H39B C39 H39C 109.5
C2 C40 C41 109.5(11)
C2 C40 C42 103.6(11)
C41 C40 C42 109.4(11)
C2 C40 H40 111.3
C41 C40 H40 111.3
C42 C40 H40 111.3
C40 C41 H41A 109.5
C40 C41 H41B 109.5
H41A C41 H41B 109.5
C40 C41 H41C 109.5
H41A C41 H41C 109.5
H41B C41 H41C 109.5
C40 C42 H42A 109.5
C40 C42 H42B 109.5
H42A C42 H42B 109.5
C40 C42 H42C 109.5
H42A C42 H42C 109.5
H42B C42 H42C 109.5
C4 C43 C45 113.0(12)
C4 C43 C44 113.5(11)
C45 C43 C44 109.6(11)
C4 C43 H43 106.7
C45 C43 H43 106.7
C44 C43 H43 106.7
C43 C44 H44A 109.5
C43 C44 H44B 109.5
H44A C44 H44B 109.5
C43 C44 H44C 109.5
H44A C44 H44C 109.5
H44B C44 H44C 109.5
C43 C45 H45A 109.5
C43 C45 H45B 109.5
H45A C45 H45B 109.5
C43 C45 H45C 109.5
H45A C45 H45C 109.5
H45B C45 H45C 109.5
C48 C46 C47 108.2(11)
C48 C46 C36 111.8(11)
C47 C46 C36 106.3(11)
C48 C46 H46 110.2
C47 C46 H46 110.2
C36 C46 H46 110.2
C46 C47 H47A 109.5
C46 C47 H47B 109.5
H47A C47 H47B 109.5
C46 C47 H47C 109.5
H47A C47 H47C 109.5
H47B C47 H47C 109.5
C46 C48 H48A 109.5
C46 C48 H48B 109.5
H48A C48 H48B 109.5
C46 C48 H48C 109.5
H48A C48 H48C 109.5
H48B C48 H48C 109.5
C51 C49 C34 116.7(17)
C51 C49 C50 106.8(16)
C34 C49 C50 123.4(16)
C51 C49 H49 102.1
C34 C49 H49 102.1
C50 C49 H49 102.1
C49 C50 H50A 109.5
C49 C50 H50B 109.5
H50A C50 H50B 109.5
C49 C50 H50C 109.5
H50A C50 H50C 109.5
H50B C50 H50C 109.5
C49 C51 H51A 109.5
C49 C51 H51B 109.5
H51A C51 H51B 109.5
C49 C51 H51C 109.5
H51A C51 H51C 109.5
H51B C51 H51C 109.5
C53 C52 C32 113.7(11)
C53 C52 C54 109.4(11)
C32 C52 C54 108.8(11)
C53 C52 H52 108.3
C32 C52 H52 108.3
C54 C52 H52 108.3
C52 C53 H53A 109.5
C52 C53 H53B 109.5
H53A C53 H53B 109.5
C52 C53 H53C 109.5
H53A C53 H53C 109.5
H53B C53 H53C 109.5
C52 C54 H54A 109.5
C52 C54 H54B 109.5
H54A C54 H54B 109.5
C52 C54 H54C 109.5
H54A C54 H54C 109.5
H54B C54 H54C 109.5
N7 C55 C56 172.3(17)
C55 C56 H56A 109.5
C55 C56 H56B 109.5
H56A C56 H56B 109.5
C55 C56 H56C 109.5
H56A C56 H56C 109.5
H56B C56 H56C 109.5
N7A Ni1A N5A 170.0(4)
N7A Ni1A N4A 113.3(4)
N5A Ni1A N4A 76.3(4)
N7A Ni1A N6A 92.8(4)
N5A Ni1A N6A 77.5(4)
N4A Ni1A N6A 153.6(4)
N7A Ni1A Cl3A 86.7(3)
N5A Ni1A Cl3A 96.7(3)
N4A Ni1A Cl3A 87.2(3)
N6A Ni1A Cl3A 98.6(3)
N7A Ni1A Cl1A 89.5(3)
N5A Ni1A Cl1A 88.3(3)
N4A Ni1A Cl1A 87.3(3)
N6A Ni1A Cl1A 89.3(3)
Cl3A Ni1A Cl1A 171.47(14)
N2A Ni2A N8A 167.5(4)
N2A Ni2A N1A 76.4(4)
N8A Ni2A N1A 91.3(4)
N2A Ni2A N3A 79.6(4)
N8A Ni2A N3A 112.6(4)
N1A Ni2A N3A 156.0(4)
N2A Ni2A Cl2A 96.1(3)
N8A Ni2A Cl2A 87.9(3)
N1A Ni2A Cl2A 97.8(3)
N3A Ni2A Cl2A 86.0(3)
N2A Ni2A Cl1A 89.0(3)
N8A Ni2A Cl1A 88.7(3)
N1A Ni2A Cl1A 90.8(3)
N3A Ni2A Cl1A 87.4(3)
Cl2A Ni2A Cl1A 170.77(14)
Ni2A Cl1A Ni1A 113.21(13)
C7A N1A C1A 116.1(10)
C7A N1A Ni2A 114.0(8)
C1A N1A Ni2A 128.7(8)
C9A N2A C13A 126.7(12)
C9A N2A Ni2A 119.4(10)
C13A N2A Ni2A 113.8(9)
C18A N3A C14A 119.1(12)
C18A N3A Ni2A 128.8(10)
C14A N3A Ni2A 111.4(9)
C19A N4A C23A 116.7(10)
C19A N4A Ni1A 130.5(8)
C23A N4A Ni1A 112.3(7)
C24A N5A C28A 120.9(11)
C24A N5A Ni1A 120.7(9)
C28A N5A Ni1A 118.4(8)
C29A N6A C31A 124.3(12)
C29A N6A Ni1A 111.2(10)
C31A N6A Ni1A 124.4(8)
C55A N7A Ni1A 168.1(12)
C57A N8A Ni2A 161.4(9)
C2A C1A C6A 121.5(12)
C2A C1A N1A 126.6(11)
C6A C1A N1A 111.7(11)
C1A C2A C3A 118.8(12)
C1A C2A C40A 121.0(12)
C3A C2A C40A 120.1(12)
C2A C3A C4A 125.4(14)
C2A C3A H3A 117.3
C4A C3A H3A 117.3
C5A C4A C3A 112.0(13)
C5A C4A C43A 126.1(14)
C3A C4A C43A 121.9(13)
C4A C5A C6A 127.4(14)
C4A C5A H5A 116.3
C6A C5A H5A 116.3
C5A C6A C1A 114.8(13)
C5A C6A C37A 120.9(13)
C1A C6A C37A 124.2(12)
N1A C7A C9A 117.1(12)
N1A C7A C8A 129.2(12)
C9A C7A C8A 113.5(12)
C7A C8A H8A1 109.5
C7A C8A H8A2 109.5
H8A1 C8A H8A2 109.5
C7A C8A H8A3 109.5
H8A1 C8A H8A3 109.5
H8A2 C8A H8A3 109.5
N2A C9A C10A 118.8(13)
N2A C9A C7A 112.5(12)
C10A C9A C7A 128.7(13)
C11A C10A C9A 120.1(14)
C11A C10A H10A 119.9
C9A C10A H10A 119.9
C10A C11A C12A 119.6(15)
C10A C11A H11A 120.2
C12A C11A H11A 120.2
C13A C12A C11A 119.7(14)
C13A C12A H12A 120.2
C11A C12A H12A 120.2
N2A C13A C12A 115.0(13)
N2A C13A C14A 119.4(13)
C12A C13A C14A 125.5(14)
N3A C14A C15A 124.8(14)
N3A C14A C13A 114.5(13)
C15A C14A C13A 120.7(14)
C16A C15A C14A 111.0(14)
C16A C15A H15A 124.5
C14A C15A H15A 124.5
C15A C16A C17A 125.4(13)
C15A C16A H16A 117.3
C17A C16A H16A 117.3
C18A C17A C16A 118.8(14)
C18A C17A H17A 120.6
C16A C17A H17A 120.6
N3A C18A C17A 120.9(14)
N3A C18A C19A 116.6(12)
C17A C18A C19A 122.3(13)
N4A C19A C20A 123.7(11)
N4A C19A C18A 115.9(11)
C20A C19A C18A 120.4(11)
C21A C20A C19A 118.1(12)
C21A C20A H20A 120.9
C19A C20A H20A 120.9
C22A C21A C20A 117.1(14)
C22A C21A H21A 121.5
C20A C21A H21A 121.5
C21A C22A C23A 124.7(14)
C21A C22A H22A 117.7
C23A C22A H22A 117.7
N4A C23A C22A 119.6(11)
N4A C23A C24A 115.3(10)
C22A C23A C24A 125.0(11)
N5A C24A C25A 120.8(12)
N5A C24A C23A 113.9(11)
C25A C24A C23A 125.3(12)
C24A C25A C26A 117.0(12)
C24A C25A H25A 121.5
C26A C25A H25A 121.5
C27A C26A C25A 123.4(13)
C27A C26A H26A 118.3
C25A C26A H26A 118.3
C28A C27A C26A 113.0(13)
C28A C27A H27A 123.5
C26A C27A H27A 123.5
N5A C28A C27A 124.8(12)
N5A C28A C29A 115.7(12)
C27A C28A C29A 119.5(12)
N6A C29A C28A 116.9(13)
N6A C29A C30A 120.7(13)
C28A C29A C30A 122.1(13)
C29A C30A H30D 109.5
C29A C30A H30E 109.5
H30D C30A H30E 109.5
C29A C30A H30F 109.5
H30D C30A H30F 109.5
H30E C30A H30F 109.5
C36A C31A C32A 124.0(12)
C36A C31A N6A 115.9(11)
C32A C31A N6A 119.9(11)
C33A C32A C31A 116.7(12)
C33A C32A C49A 117.6(12)
C31A C32A C49A 125.7(12)
C34A C33A C32A 120.9(13)
C34A C33A H33A 119.6
C32A C33A H33A 119.6
C33A C34A C35A 120.7(12)
C33A C34A C52A 118.9(12)
C35A C34A C52A 120.3(12)
C36A C35A C34A 121.9(13)
C36A C35A H35A 119.1
C34A C35A H35A 119.1
C31A C36A C35A 115.8(12)
C31A C36A C46A 126.7(12)
C35A C36A C46A 117.4(12)
C39A C37A C38A 110.0(13)
C39A C37A C6A 117.1(12)
C38A C37A C6A 109.5(12)
C39A C37A H37A 106.6
C38A C37A H37A 106.6
C6A C37A H37A 106.6
C37A C38A H38D 109.5
C37A C38A H38E 109.5
H38D C38A H38E 109.5
C37A C38A H38F 109.5
H38D C38A H38F 109.5
H38E C38A H38F 109.5
C37A C39A H39D 109.5
C37A C39A H39E 109.5
H39D C39A H39E 109.5
C37A C39A H39F 109.5
H39D C39A H39F 109.5
H39E C39A H39F 109.5
C41A C40A C2A 111.6(11)
C41A C40A C42A 107.9(11)
C2A C40A C42A 109.7(11)
C41A C40A H40A 109.2
C2A C40A H40A 109.2
C42A C40A H40A 109.2
C40A C41A H41D 109.5
C40A C41A H41E 109.5
H41D C41A H41E 109.5
C40A C41A H41F 109.5
H41D C41A H41F 109.5
H41E C41A H41F 109.5
C40A C42A H42D 109.5
C40A C42A H42E 109.5
H42D C42A H42E 109.5
C40A C42A H42F 109.5
H42D C42A H42F 109.5
H42E C42A H42F 109.5
C4A C43A C45A 112.0(14)
C4A C43A C44A 114.2(13)
C45A C43A C44A 109.3(14)
C4A C43A H43A 107.0
C45A C43A H43A 107.0
C44A C43A H43A 107.0
C43A C44A H44D 109.5
C43A C44A H44E 109.5
H44D C44A H44E 109.5
C43A C44A H44F 109.5
H44D C44A H44F 109.5
H44E C44A H44F 109.5
C43A C45A H45D 109.5
C43A C45A H45E 109.5
H45D C45A H45E 109.5
C43A C45A H45F 109.5
H45D C45A H45F 109.5
H45E C45A H45F 109.5
C36A C46A C47A 116.0(12)
C36A C46A C48A 110.0(11)
C47A C46A C48A 110.2(11)
C36A C46A H46A 106.7
C47A C46A H46A 106.7
C48A C46A H46A 106.7
C46A C47A H47D 109.5
C46A C47A H47E 109.5
H47D C47A H47E 109.5
C46A C47A H47F 109.5
H47D C47A H47F 109.5
H47E C47A H47F 109.5
C46A C48A H48D 109.5
C46A C48A H48E 109.5
H48D C48A H48E 109.5
C46A C48A H48F 109.5
H48D C48A H48F 109.5
H48E C48A H48F 109.5
C32A C49A C50A 111.7(11)
C32A C49A C51A 111.1(10)
C50A C49A C51A 114.0(11)
C32A C49A H49A 106.5
C50A C49A H49A 106.5
C51A C49A H49A 106.5
C49A C50A H50D 109.5
C49A C50A H50E 109.5
H50D C50A H50E 109.5
C49A C50A H50F 109.5
H50D C50A H50F 109.5
H50E C50A H50F 109.5
C49A C51A H51D 109.5
C49A C51A H51E 109.5
H51D C51A H51E 109.5
C49A C51A H51F 109.5
H51D C51A H51F 109.5
H51E C51A H51F 109.5
C53A C52A C34A 110.4(12)
C53A C52A C54A 111.6(13)
C34A C52A C54A 110.7(12)
C53A C52A H52A 108.0
C34A C52A H52A 108.0
C54A C52A H52A 108.0
C52A C53A H53D 109.5
C52A C53A H53E 109.5
H53D C53A H53E 109.5
C52A C53A H53F 109.5
H53D C53A H53F 109.5
H53E C53A H53F 109.5
C52A C54A H54D 109.5
C52A C54A H54E 109.5
H54D C54A H54E 109.5
C52A C54A H54F 109.5
H54D C54A H54F 109.5
H54E C54A H54F 109.5
N7A C55A C56A 173.8(16)
C55A C56A H56D 109.5
C55A C56A H56E 109.5
H56D C56A H56E 109.5
C55A C56A H56F 109.5
H56D C56A H56F 109.5
H56E C56A H56F 109.5
N8A C57A C58A 175.3(14)
C57A C58A H58A 109.5
C57A C58A H58B 109.5
H58A C58A H58B 109.5
C57A C58A H58C 109.5
H58A C58A H58C 109.5
H58B C58A H58C 109.5
Cl5 Ni3 Cl7 105.76(19)
Cl5 Ni3 Cl6 110.89(15)
Cl7 Ni3 Cl6 106.61(18)
Cl5 Ni3 Cl4 108.90(18)
Cl7 Ni3 Cl4 119.48(15)
Cl6 Ni3 Cl4 105.15(19)

loop_
_geom_bond_atom_site_label_1
_geom_bond_atom_site_label_2
_geom_bond_distance
Ni1 N2 1.937(11)
Ni1 N3 2.128(10)
Ni1 N1 2.172(9)
Ni1 Cl2 2.213(4)
Ni1 Cl1 2.276(4)
Ni2 N5 1.880(9)
Ni2 N7 2.024(11)
Ni2 N4 2.156(10)
Ni2 N6 2.218(10)
Ni2 Cl3 2.333(4)
Ni2 Cl1 2.422(4)
N1 C7 1.257(13)
N1 C1 1.390(14)
N2 C13 1.392(15)
N2 C9 1.413(15)
N3 C14 1.367(15)
N3 C18 1.407(15)
N4 C19 1.347(14)
N4 C23 1.391(14)
N5 C24 1.289(13)
N5 C28 1.411(14)
N6 C29 1.271(14)
N6 C31 1.360(14)
N7 C55 1.070(15)
C1 C6 1.403(16)
C1 C2 1.409(17)
C2 C3 1.423(16)
C2 C40 1.553(17)
C3 C4 1.410(17)
C3 H3 0.9500
C4 C5 1.409(17)
C4 C43 1.423(16)
C5 C6 1.392(15)
C5 H5 0.9500
C6 C37 1.509(16)
C7 C9 1.446(14)
C7 C8 1.501(14)
C8 H8A 0.9800
C8 H8B 0.9800
C8 H8C 0.9800
C9 C10 1.378(16)
C10 C11 1.362(16)
C10 H10 0.9500
C11 C12 1.436(16)
C11 H11 0.9500
C12 C13 1.389(16)
C12 H12 0.9500
C13 C14 1.457(17)
C14 C15 1.421(16)
C15 C16 1.416(16)
C15 H15 0.9500
C16 C17 1.310(15)
C16 H16 0.9500
C17 C18 1.337(16)
C17 H17 0.9500
C18 C19 1.469(17)
C19 C20 1.406(16)
C20 C21 1.341(16)
C20 H20 0.9500
C21 C22 1.405(16)
C21 H21 0.9500
C22 C23 1.364(15)
C22 H22 0.9500
C23 C24 1.550(16)
C24 C25 1.376(15)
C25 C26 1.478(17)
C25 H25 0.9500
C26 C27 1.343(17)
C26 H26 0.9500
C27 C28 1.416(17)
C27 H27 0.9500
C28 C29 1.459(16)
C29 C30 1.497(17)
C30 H30A 0.9800
C30 H30B 0.9800
C30 H30C 0.9800
C31 C36 1.370(16)
C31 C32 1.441(17)
C32 C33 1.462(17)
C32 C52 1.543(17)
C33 C34 1.359(18)
C33 H33 0.9500
C34 C35 1.436(18)
C34 C49 1.500(19)
C35 C36 1.325(16)
C35 H35 0.9500
C36 C46 1.587(16)
C37 C38 1.502(18)
C37 C39 1.588(16)
C37 H37 1.0000
C38 H38A 0.9800
C38 H38B 0.9800
C38 H38C 0.9800
C39 H39A 0.9800
C39 H39B 0.9800
C39 H39C 0.9800
C40 C41 1.574(17)
C40 C42 1.602(18)
C40 H40 1.0000
C41 H41A 0.9800
C41 H41B 0.9800
C41 H41C 0.9800
C42 H42A 0.9800
C42 H42B 0.9800
C42 H42C 0.9800
C43 C45 1.514(18)
C43 C44 1.642(18)
C43 H43 1.0000
C44 H44A 0.9800
C44 H44B 0.9800
C44 H44C 0.9800
C45 H45A 0.9800
C45 H45B 0.9800
C45 H45C 0.9800
C46 C48 1.489(18)
C46 C47 1.586(16)
C46 H46 1.0000
C47 H47A 0.9800
C47 H47B 0.9800
C47 H47C 0.9800
C48 H48A 0.9800
C48 H48B 0.9800
C48 H48C 0.9800
C49 C51 1.48(2)
C49 C50 1.60(2)
C49 H49 1.0000
C50 H50A 0.9800
C50 H50B 0.9800
C50 H50C 0.9800
C51 H51A 0.9800
C51 H51B 0.9800
C51 H51C 0.9800
C52 C53 1.485(15)
C52 C54 1.583(18)
C52 H52 1.0000
C53 H53A 0.9800
C53 H53B 0.9800
C53 H53C 0.9800
C54 H54A 0.9800
C54 H54B 0.9800
C54 H54C 0.9800
C55 C56 1.62(2)
C56 H56A 0.9800
C56 H56B 0.9800
C56 H56C 0.9800
Ni1A N7A 1.992(12)
Ni1A N5A 1.992(10)
Ni1A N4A 2.135(9)
Ni1A N6A 2.210(11)
Ni1A Cl3A 2.352(4)
Ni1A Cl1A 2.395(4)
Ni2A N2A 2.030(11)
Ni2A N8A 2.098(9)
Ni2A N1A 2.133(9)
Ni2A N3A 2.218(10)
Ni2A Cl2A 2.375(4)
Ni2A Cl1A 2.375(4)
N1A C7A 1.287(14)
N1A C1A 1.501(14)
N2A C9A 1.307(15)
N2A C13A 1.379(15)
N3A C18A 1.310(15)
N3A C14A 1.340(15)
N4A C19A 1.339(13)
N4A C23A 1.362(12)
N5A C24A 1.312(13)
N5A C28A 1.336(14)
N6A C29A 1.311(16)
N6A C31A 1.462(14)
N7A C55A 1.139(16)
N8A C57A 1.102(13)
C1A C2A 1.311(15)
C1A C6A 1.434(16)
C2A C3A 1.319(15)
C2A C40A 1.529(16)
C3A C4A 1.417(17)
C3A H3A 0.9500
C4A C5A 1.337(17)
C4A C43A 1.443(17)
C5A C6A 1.346(16)
C5A H5A 0.9500
C6A C37A 1.546(18)
C7A C9A 1.490(16)
C7A C8A 1.526(16)
C8A H8A1 0.9800
C8A H8A2 0.9800
C8A H8A3 0.9800
C9A C10A 1.388(17)
C10A C11A 1.364(17)
C10A H10A 0.9500
C11A C12A 1.428(18)
C11A H11A 0.9500
C12A C13A 1.411(17)
C12A H12A 0.9500
C13A C14A 1.481(18)
C14A C15A 1.402(17)
C15A C16A 1.352(16)
C15A H15A 0.9500
C16A C17A 1.353(16)
C16A H16A 0.9500
C17A C18A 1.331(16)
C17A H17A 0.9500
C18A C19A 1.442(14)
C19A C20A 1.426(14)
C20A C21A 1.390(16)
C20A H20A 0.9500
C21A C22A 1.306(16)
C21A H21A 0.9500
C22A C23A 1.406(15)
C22A H22A 0.9500
C23A C24A 1.428(15)
C24A C25A 1.381(15)
C25A C26A 1.404(15)
C25A H25A 0.9500
C26A C27A 1.391(15)
C26A H26A 0.9500
C27A C28A 1.381(16)
C27A H27A 0.9500
C28A C29A 1.460(16)
C29A C30A 1.512(17)
C30A H30D 0.9800
C30A H30E 0.9800
C30A H30F 0.9800
C31A C36A 1.388(16)
C31A C32A 1.427(17)
C32A C33A 1.408(16)
C32A C49A 1.524(17)
C33A C34A 1.357(15)
C33A H33A 0.9500
C34A C35A 1.407(16)
C34A C52A 1.540(16)
C35A C36A 1.401(16)
C35A H35A 0.9500
C36A C46A 1.471(17)
C37A C39A 1.505(17)
C37A C38A 1.538(19)
C37A H37A 1.0000
C38A H38D 0.9800
C38A H38E 0.9800
C38A H38F 0.9800
C39A H39D 0.9800
C39A H39E 0.9800
C39A H39F 0.9800
C40A C41A 1.507(17)
C40A C42A 1.557(17)
C40A H40A 1.0000
C41A H41D 0.9800
C41A H41E 0.9800
C41A H41F 0.9800
C42A H42D 0.9800
C42A H42E 0.9800
C42A H42F 0.9800
C43A C45A 1.50(2)
C43A C44A 1.55(2)
C43A H43A 1.0000
C44A H44D 0.9800
C44A H44E 0.9800
C44A H44F 0.9800
C45A H45D 0.9800
C45A H45E 0.9800
C45A H45F 0.9800
C46A C47A 1.480(15)
C46A C48A 1.516(17)
C46A H46A 1.0000
C47A H47D 0.9800
C47A H47E 0.9800
C47A H47F 0.9800
C48A H48D 0.9800
C48A H48E 0.9800
C48A H48F 0.9800
C49A C50A 1.526(15)
C49A C51A 1.530(16)
C49A H49A 1.0000
C50A H50D 0.9800
C50A H50E 0.9800
C50A H50F 0.9800
C51A H51D 0.9800
C51A H51E 0.9800
C51A H51F 0.9800
C52A C53A 1.479(18)
C52A C54A 1.585(18)
C52A H52A 1.0000
C53A H53D 0.9800
C53A H53E 0.9800
C53A H53F 0.9800
C54A H54D 0.9800
C54A H54E 0.9800
C54A H54F 0.9800
C55A C56A 1.60(2)
C56A H56D 0.9800
C56A H56E 0.9800
C56A H56F 0.9800
C57A C58A 1.467(17)
C58A H58A 0.9800
C58A H58B 0.9800
C58A H58C 0.9800
Ni3 Cl5 2.251(5)
Ni3 Cl7 2.254(5)
Ni3 Cl6 2.265(5)
Ni3 Cl4 2.284(5)

loop_
_geom_torsion_atom_site_label_1
_geom_torsion_atom_site_label_2
_geom_torsion_atom_site_label_3
_geom_torsion_atom_site_label_4
_geom_torsion
N2 Ni1 Cl1 Ni2 -106.6(3)
N3 Ni1 Cl1 Ni2 -26.8(3)
N1 Ni1 Cl1 Ni2 176.0(3)
Cl2 Ni1 Cl1 Ni2 73.7(2)
N5 Ni2 Cl1 Ni1 -112.7(3)
N7 Ni2 Cl1 Ni1 76.7(3)
N4 Ni2 Cl1 Ni1 -37.0(3)
N6 Ni2 Cl1 Ni1 167.3(3)
Cl3 Ni2 Cl1 Ni1 -4.0(10)
N2 Ni1 N1 C7 -6.9(8)
N3 Ni1 N1 C7 -6.4(15)
Cl2 Ni1 N1 C7 -138.4(8)
Cl1 Ni1 N1 C7 90.2(8)
N2 Ni1 N1 C1 174.9(10)
N3 Ni1 N1 C1 175.4(10)
Cl2 Ni1 N1 C1 43.4(10)
Cl1 Ni1 N1 C1 -88.0(10)
N3 Ni1 N2 C13 1.4(9)
N1 Ni1 N2 C13 -178.8(10)
Cl2 Ni1 N2 C13 -87.3(10)
Cl1 Ni1 N2 C13 93.0(9)
N3 Ni1 N2 C9 -170.2(10)
N1 Ni1 N2 C9 9.6(9)
Cl2 Ni1 N2 C9 101.1(9)
Cl1 Ni1 N2 C9 -78.6(9)
N2 Ni1 N3 C14 -3.4(8)
N1 Ni1 N3 C14 -4.0(15)
Cl2 Ni1 N3 C14 128.6(8)
Cl1 Ni1 N3 C14 -99.9(8)
N2 Ni1 N3 C18 -175.1(12)
N1 Ni1 N3 C18 -175.6(10)
Cl2 Ni1 N3 C18 -43.0(11)
Cl1 Ni1 N3 C18 88.5(11)
N5 Ni2 N4 C19 -177.6(11)
N7 Ni2 N4 C19 6.4(12)
N6 Ni2 N4 C19 171.2(10)
Cl3 Ni2 N4 C19 -79.9(11)
Cl1 Ni2 N4 C19 95.1(11)
N5 Ni2 N4 C23 -8.2(8)
N7 Ni2 N4 C23 175.8(8)
N6 Ni2 N4 C23 -19.5(13)
Cl3 Ni2 N4 C23 89.5(8)
Cl1 Ni2 N4 C23 -95.5(8)
N7 Ni2 N5 C24 165(2)
N4 Ni2 N5 C24 6.9(10)
N6 Ni2 N5 C24 -178.0(11)
Cl3 Ni2 N5 C24 -78.0(10)
Cl1 Ni2 N5 C24 93.2(10)
N7 Ni2 N5 C28 -14(3)
N4 Ni2 N5 C28 -172.5(9)
N6 Ni2 N5 C28 2.7(8)
Cl3 Ni2 N5 C28 102.7(8)
Cl1 Ni2 N5 C28 -86.1(8)
N5 Ni2 N6 C29 -0.7(9)
N7 Ni2 N6 C29 176.4(9)
N4 Ni2 N6 C29 10.3(14)
Cl3 Ni2 N6 C29 -95.6(9)
Cl1 Ni2 N6 C29 85.8(9)
N5 Ni2 N6 C31 171.1(10)
N7 Ni2 N6 C31 -11.7(10)
N4 Ni2 N6 C31 -177.8(9)
Cl3 Ni2 N6 C31 76.3(10)
Cl1 Ni2 N6 C31 -102.3(10)
N5 Ni2 N7 C55 39(5)
N4 Ni2 N7 C55 -164(4)
N6 Ni2 N7 C55 22(4)
Cl3 Ni2 N7 C55 -79(4)
Cl1 Ni2 N7 C55 111(4)
C7 N1 C1 C6 96.4(15)
Ni1 N1 C1 C6 -85.6(14)
C7 N1 C1 C2 -87.9(16)
Ni1 N1 C1 C2 90.1(14)
N1 C1 C2 C3 -172.4(11)
C6 C1 C2 C3 3(2)
N1 C1 C2 C40 9.5(19)
C6 C1 C2 C40 -174.6(11)
C1 C2 C3 C4 -5(2)
C40 C2 C3 C4 172.7(12)
C2 C3 C4 C5 7(2)
C2 C3 C4 C43 -179.7(12)
C3 C4 C5 C6 -9(2)
C43 C4 C5 C6 178.7(12)
C4 C5 C6 C1 7(2)
C4 C5 C6 C37 -173.3(12)
N1 C1 C6 C5 171.8(11)
C2 C1 C6 C5 -4.2(19)
N1 C1 C6 C37 -7.7(19)
C2 C1 C6 C37 176.3(12)
C1 N1 C7 C9 -178.5(10)
Ni1 N1 C7 C9 3.2(13)
C1 N1 C7 C8 4.9(18)
Ni1 N1 C7 C8 -173.4(9)
C13 N2 C9 C10 3.1(17)
Ni1 N2 C9 C10 174.8(9)
C13 N2 C9 C7 177.5(11)
Ni1 N2 C9 C7 -10.8(13)
N1 C7 C9 C10 177.4(13)
C8 C7 C9 C10 -5.6(19)
N1 C7 C9 N2 4.3(16)
C8 C7 C9 N2 -178.8(10)
N2 C9 C10 C11 -4(2)
C7 C9 C10 C11 -176.8(13)
C9 C10 C11 C12 3(2)
C10 C11 C12 C13 -1.3(18)
C11 C12 C13 N2 0.8(19)
C11 C12 C13 C14 -172.3(12)
C9 N2 C13 C12 -1.8(19)
Ni1 N2 C13 C12 -173.2(10)
C9 N2 C13 C14 172.4(11)
Ni1 N2 C13 C14 0.9(14)
C18 N3 C14 C15 1.3(18)
Ni1 N3 C14 C15 -171.4(9)
C18 N3 C14 C13 177.9(11)
Ni1 N3 C14 C13 5.3(15)
C12 C13 C14 N3 169.7(12)
N2 C13 C14 N3 -4.3(17)
C12 C13 C14 C15 -14(2)
N2 C13 C14 C15 172.4(11)
N3 C14 C15 C16 -2.2(18)
C13 C14 C15 C16 -178.8(11)
C14 C15 C16 C17 1.5(19)
C15 C16 C17 C18 0(2)
C16 C17 C18 N3 -1(2)
C16 C17 C18 C19 -174.4(14)
C14 N3 C18 C17 0.3(19)
Ni1 N3 C18 C17 171.2(9)
C14 N3 C18 C19 174.7(11)
Ni1 N3 C18 C19 -14.4(17)
C23 N4 C19 C20 -12.4(18)
Ni2 N4 C19 C20 156.8(10)
C23 N4 C19 C18 176.0(11)
Ni2 N4 C19 C18 -14.8(17)
C17 C18 C19 N4 116.2(15)
N3 C18 C19 N4 -57.5(16)
C17 C18 C19 C20 -56(2)
N3 C18 C19 C20 130.7(13)
N4 C19 C20 C21 11(2)
C18 C19 C20 C21 -178.1(13)
C19 C20 C21 C22 -1.9(19)
C20 C21 C22 C23 -3.9(19)
C21 C22 C23 N4 1.6(19)
C21 C22 C23 C24 -170.6(11)
C19 N4 C23 C22 6.5(17)
Ni2 N4 C23 C22 -164.5(9)
C19 N4 C23 C24 179.9(10)
Ni2 N4 C23 C24 8.9(12)
C28 N5 C24 C25 6.3(19)
Ni2 N5 C24 C25 -173.0(11)
C28 N5 C24 C23 175.7(9)
Ni2 N5 C24 C23 -3.7(14)
C22 C23 C24 N5 168.5(12)
N4 C23 C24 N5 -4.3(14)
C22 C23 C24 C25 -20.1(18)
N4 C23 C24 C25 167.1(10)
N5 C24 C25 C26 -7(2)
C23 C24 C25 C26 -175.9(10)
C24 C25 C26 C27 0.5(18)
C25 C26 C27 C28 6(2)
C24 N5 C28 C27 0.9(16)
Ni2 N5 C28 C27 -179.7(10)
C24 N5 C28 C29 176.4(11)
Ni2 N5 C28 C29 -4.1(13)
C26 C27 C28 N5 -7(2)
C26 C27 C28 C29 178.5(14)
C31 N6 C29 C28 -173.5(11)
Ni2 N6 C29 C28 -1.3(15)
C31 N6 C29 C30 14(2)
Ni2 N6 C29 C30 -173.9(10)
N5 C28 C29 N6 3.5(17)
C27 C28 C29 N6 178.7(13)
N5 C28 C29 C30 176.2(11)
C27 C28 C29 C30 -9(2)
C29 N6 C31 C36 91.1(17)
Ni2 N6 C31 C36 -79.6(16)
C29 N6 C31 C32 -93.4(15)
Ni2 N6 C31 C32 95.9(12)
N6 C31 C32 C33 -177.0(11)
C36 C31 C32 C33 -1.1(19)
N6 C31 C32 C52 6.5(19)
C36 C31 C32 C52 -177.7(12)
C31 C32 C33 C34 -1(2)
C52 C32 C33 C34 176.1(13)
C32 C33 C34 C35 1(2)
C32 C33 C34 C49 173.4(14)
C33 C34 C35 C36 2(2)
C49 C34 C35 C36 -171.5(14)
C34 C35 C36 C31 -4(2)
C34 C35 C36 C46 -175.4(12)
N6 C31 C36 C35 178.5(13)
C32 C31 C36 C35 3(2)
N6 C31 C36 C46 -9(2)
C32 C31 C36 C46 175.5(12)
C5 C6 C37 C38 87.1(15)
C1 C6 C37 C38 -93.4(15)
C5 C6 C37 C39 -40.7(17)
C1 C6 C37 C39 138.8(12)
C1 C2 C40 C41 119.3(14)
C3 C2 C40 C41 -58.8(16)
C1 C2 C40 C42 -124.0(13)
C3 C2 C40 C42 57.9(15)
C5 C4 C43 C45 -62.5(18)
C3 C4 C43 C45 125.2(15)
C5 C4 C43 C44 63.2(18)
C3 C4 C43 C44 -109.1(15)
C35 C36 C46 C48 65.8(17)
C31 C36 C46 C48 -106.5(14)
C35 C36 C46 C47 -52.1(16)
C31 C36 C46 C47 135.6(12)
C33 C34 C49 C51 145.4(18)
C35 C34 C49 C51 -42(2)
C33 C34 C49 C50 -78(2)
C35 C34 C49 C50 94(2)
C31 C32 C52 C53 116.2(15)
C33 C32 C52 C53 -60.2(17)
C31 C32 C52 C54 -121.6(15)
C33 C32 C52 C54 61.9(16)
Ni2 N7 C55 C56 51(16)
N2A Ni2A Cl1A Ni1A 110.0(3)
N8A Ni2A Cl1A Ni1A -82.3(3)
N1A Ni2A Cl1A Ni1A -173.6(3)
N3A Ni2A Cl1A Ni1A 30.4(3)
Cl2A Ni2A Cl1A Ni1A -14.1(10)
N7A Ni1A Cl1A Ni2A -81.0(3)
N5A Ni1A Cl1A Ni2A 108.7(3)
N4A Ni1A Cl1A Ni2A 32.3(3)
N6A Ni1A Cl1A Ni2A -173.8(3)
Cl3A Ni1A Cl1A Ni2A -17.1(11)
N2A Ni2A N1A C7A 6.7(9)
N8A Ni2A N1A C7A -170.8(9)
N3A Ni2A N1A C7A 3.3(15)
Cl2A Ni2A N1A C7A 101.1(9)
Cl1A Ni2A N1A C7A -82.1(9)
N2A Ni2A N1A C1A 173.2(10)
N8A Ni2A N1A C1A -4.3(9)
N3A Ni2A N1A C1A 169.8(9)
Cl2A Ni2A N1A C1A -92.3(9)
Cl1A Ni2A N1A C1A 84.4(9)
N8A Ni2A N2A C9A 6(2)
N1A Ni2A N2A C9A -5.9(10)
N3A Ni2A N2A C9A 172.7(11)
Cl2A Ni2A N2A C9A -102.5(10)
Cl1A Ni2A N2A C9A 85.2(10)
N8A Ni2A N2A C13A -171.6(15)
N1A Ni2A N2A C13A 176.7(10)
N3A Ni2A N2A C13A -4.7(9)
Cl2A Ni2A N2A C13A 80.1(9)
Cl1A Ni2A N2A C13A -92.2(9)
N2A Ni2A N3A C18A -179.8(11)
N8A Ni2A N3A C18A -2.9(12)
N1A Ni2A N3A C18A -176.5(10)
Cl2A Ni2A N3A C18A 83.2(11)
Cl1A Ni2A N3A C18A -90.3(11)
N2A Ni2A N3A C14A 9.5(9)
N8A Ni2A N3A C14A -173.5(9)
N1A Ni2A N3A C14A 12.8(15)
Cl2A Ni2A N3A C14A -87.5(9)
Cl1A Ni2A N3A C14A 99.0(9)
N7A Ni1A N4A C19A -1.8(11)
N5A Ni1A N4A C19A -179.0(10)
N6A Ni1A N4A C19A -173.0(9)
Cl3A Ni1A N4A C19A 83.4(9)
Cl1A Ni1A N4A C19A -90.1(10)
N7A Ni1A N4A C23A -173.1(7)
N5A Ni1A N4A C23A 9.7(7)
N6A Ni1A N4A C23A 15.7(13)
Cl3A Ni1A N4A C23A -87.9(7)
Cl1A Ni1A N4A C23A 98.6(7)
N7A Ni1A N5A C24A -169(2)
N4A Ni1A N5A C24A -4.5(9)
N6A Ni1A N5A C24A 178.2(10)
Cl3A Ni1A N5A C24A 80.9(9)
Cl1A Ni1A N5A C24A -92.1(9)
N7A Ni1A N5A C28A 9(3)
N4A Ni1A N5A C28A 173.5(9)
N6A Ni1A N5A C28A -3.7(8)
Cl3A Ni1A N5A C28A -101.1(8)
Cl1A Ni1A N5A C28A 85.9(8)
N7A Ni1A N6A C29A -172.4(10)
N5A Ni1A N6A C29A 5.5(9)
N4A Ni1A N6A C29A -0.5(15)
Cl3A Ni1A N6A C29A 100.5(10)
Cl1A Ni1A N6A C29A -82.9(10)
N7A Ni1A N6A C31A 3.9(10)
N5A Ni1A N6A C31A -178.2(10)
N4A Ni1A N6A C31A 175.8(8)
Cl3A Ni1A N6A C31A -83.2(10)
Cl1A Ni1A N6A C31A 93.4(9)
N5A Ni1A N7A C55A -23(7)
N4A Ni1A N7A C55A 173(6)
N6A Ni1A N7A C55A -11(6)
Cl3A Ni1A N7A C55A 87(6)
Cl1A Ni1A N7A C55A -100(6)
N2A Ni2A N8A C57A -37(4)
N1A Ni2A N8A C57A -25(3)
N3A Ni2A N8A C57A 157(3)
Cl2A Ni2A N8A C57A 73(3)
Cl1A Ni2A N8A C57A -116(3)
C7A N1A C1A C2A 84.2(16)
Ni2A N1A C1A C2A -82.0(15)
C7A N1A C1A C6A -99.9(13)
Ni2A N1A C1A C6A 93.9(12)
C6A C1A C2A C3A -2(2)
N1A C1A C2A C3A 174.0(11)
C6A C1A C2A C40A 175.5(12)
N1A C1A C2A C40A -9(2)
C1A C2A C3A C4A -1(2)
C40A C2A C3A C4A -178.3(12)
C2A C3A C4A C5A 2(2)
C2A C3A C4A C43A -176.4(14)
C3A C4A C5A C6A 0(2)
C43A C4A C5A C6A 178.1(14)
C4A C5A C6A C1A -2(2)
C4A C5A C6A C37A -178.0(13)
C2A C1A C6A C5A 3(2)
N1A C1A C6A C5A -173.1(11)
C2A C1A C6A C37A 178.8(13)
N1A C1A C6A C37A 2.6(18)
C1A N1A C7A C9A -175.1(10)
Ni2A N1A C7A C9A -6.7(15)
C1A N1A C7A C8A 0.1(19)
Ni2A N1A C7A C8A 168.4(11)
C13A N2A C9A C10A 3(2)
Ni2A N2A C9A C10A -173.8(9)
C13A N2A C9A C7A -178.8(12)
Ni2A N2A C9A C7A 4.2(15)
N1A C7A C9A N2A 2.0(18)
C8A C7A C9A N2A -173.8(11)
N1A C7A C9A C10A 179.7(13)
C8A C7A C9A C10A 4(2)
N2A C9A C10A C11A -3(2)
C7A C9A C10A C11A 179.0(13)
C9A C10A C11A C12A 0(2)
C10A C11A C12A C13A 4(2)
C9A N2A C13A C12A 1(2)
Ni2A N2A C13A C12A 178.0(10)
C9A N2A C13A C14A -177.4(13)
Ni2A N2A C13A C14A -0.2(15)
C11A C12A C13A N2A -5(2)
C11A C12A C13A C14A 173.5(13)
C18A N3A C14A C15A -1(2)
Ni2A N3A C14A C15A 170.5(11)
C18A N3A C14A C13A 176.3(11)
Ni2A N3A C14A C13A -12.0(15)
N2A C13A C14A N3A 8.9(19)
C12A C13A C14A N3A -169.1(13)
N2A C13A C14A C15A -173.5(12)
C12A C13A C14A C15A 8(2)
N3A C14A C15A C16A 1(2)
C13A C14A C15A C16A -175.9(12)
C14A C15A C16A C17A -1(2)
C15A C16A C17A C18A 1(2)
C14A N3A C18A C17A 0.6(19)
Ni2A N3A C18A C17A -169.5(9)
C14A N3A C18A C19A -174.9(11)
Ni2A N3A C18A C19A 15.1(16)
C16A C17A C18A N3A 0(2)
C16A C17A C18A C19A 174.8(11)
C23A N4A C19A C20A 3.2(16)
Ni1A N4A C19A C20A -167.8(8)
C23A N4A C19A C18A -176.2(10)
Ni1A N4A C19A C18A 12.8(15)
N3A C18A C19A N4A 60.5(14)
C17A C18A C19A N4A -114.9(14)
N3A C18A C19A C20A -119.0(13)
C17A C18A C19A C20A 65.7(15)
N4A C19A C20A C21A -0.6(17)
C18A C19A C20A C21A 178.8(11)
C19A C20A C21A C22A -1.9(18)
C20A C21A C22A C23A 2(2)
C19A N4A C23A C22A -3.2(15)
Ni1A N4A C23A C22A 169.4(8)
C19A N4A C23A C24A 173.8(10)
Ni1A N4A C23A C24A -13.6(12)
C21A C22A C23A N4A 0.7(19)
C21A C22A C23A C24A -176.0(12)
C28A N5A C24A C25A 1.2(18)
Ni1A N5A C24A C25A 179.2(9)
C28A N5A C24A C23A -179.4(10)
Ni1A N5A C24A C23A -1.4(14)
N4A C23A C24A N5A 10.3(15)
C22A C23A C24A N5A -172.8(11)
N4A C23A C24A C25A -170.3(11)
C22A C23A C24A C25A 7(2)
N5A C24A C25A C26A -0.5(18)
C23A C24A C25A C26A -179.8(11)
C24A C25A C26A C27A 0.0(19)
C25A C26A C27A C28A -0.3(18)
C24A N5A C28A C27A -1.5(19)
Ni1A N5A C28A C27A -179.6(10)
C24A N5A C28A C29A 179.6(11)
Ni1A N5A C28A C29A 1.6(14)
C26A C27A C28A N5A 1.0(18)
C26A C27A C28A C29A 179.8(11)
C31A N6A C29A C28A 177.3(11)
Ni1A N6A C29A C28A -6.4(15)
C31A N6A C29A C30A 3(2)
Ni1A N6A C29A C30A 178.9(10)
N5A C28A C29A N6A 3.7(18)
C27A C28A C29A N6A -175.2(12)
N5A C28A C29A C30A 178.3(11)
C27A C28A C29A C30A -0.6(19)
C29A N6A C31A C36A -98.1(16)
Ni1A N6A C31A C36A 86.1(13)
C29A N6A C31A C32A 85.8(17)
Ni1A N6A C31A C32A -90.1(13)
C36A C31A C32A C33A -2(2)
N6A C31A C32A C33A 174.0(11)
C36A C31A C32A C49A 177.4(12)
N6A C31A C32A C49A -7(2)
C31A C32A C33A C34A 2(2)
C49A C32A C33A C34A -177.6(12)
C32A C33A C34A C35A 0(2)
C32A C33A C34A C52A -176.9(12)
C33A C34A C35A C36A -1(2)
C52A C34A C35A C36A 175.5(12)
C32A C31A C36A C35A 1(2)
N6A C31A C36A C35A -175.4(11)
C32A C31A C36A C46A -176.9(13)
N6A C31A C36A C46A 7(2)
C34A C35A C36A C31A 0.8(19)
C34A C35A C36A C46A 178.6(12)
C5A C6A C37A C39A 44.9(19)
C1A C6A C37A C39A -130.5(14)
C5A C6A C37A C38A -81.0(17)
C1A C6A C37A C38A 103.5(15)
C1A C2A C40A C41A -117.0(14)
C3A C2A C40A C41A 59.9(17)
C1A C2A C40A C42A 123.4(13)
C3A C2A C40A C42A -59.6(16)
C5A C4A C43A C45A 36(2)
C3A C4A C43A C45A -145.5(15)
C5A C4A C43A C44A -88.7(19)
C3A C4A C43A C44A 89.6(18)
C31A C36A C46A C47A -134.2(14)
C35A C36A C46A C47A 48.3(17)
C31A C36A C46A C48A 99.9(15)
C35A C36A C46A C48A -77.5(15)
C33A C32A C49A C50A 66.2(16)
C31A C32A C49A C50A -112.9(15)
C33A C32A C49A C51A -62.3(15)
C31A C32A C49A C51A 118.5(14)
C33A C34A C52A C53A 109.4(15)
C35A C34A C52A C53A -67.1(17)
C33A C34A C52A C54A -126.5(13)
C35A C34A C52A C54A 56.9(16)
Ni1A N7A C55A C56A -19(19)
Ni2A N8A C57A C58A 156(15)
